data_1008675
loop_
_publ_author_name
'Alexandre, E T'
'Loureiro, S M'
'Antipov, E V'
'Bordet, P'
'de Brion, S'
'Capponi, J J'
'Marezio, M'

_publ_section_title
;
On the possibility of replacing Hg by Cu in the Hg Ba2 Cu O(4+d) phase
synthesized under high-pressure
;
_journal_coden_ASTM PHYCE6
_journal_name_full 'Physica C (Amsterdam) (152,1988-)'
_journal_page_first 207
_journal_page_last 211
_journal_paper_doi 10.1016/0921-4534(95)00094-1
_journal_volume 245
_journal_year 1995
_chemical_formula_structural 'Hg0.96 Ba2 Cu O4.34'
_chemical_formula_sum 'Ba2 Cu Hg0.96 O4.34'
_chemical_name_systematic 'Mercury barium copper oxide (0.96/2/1/4.34)'
_space_group_IT_number 123
_symmetry_cell_setting tetragonal
_symmetry_Int_Tables_number 123
_symmetry_space_group_name_Hall '-P 4 2'
_symmetry_space_group_name_H-M 'P 4/m m m'
_cell_angle_alpha 90
_cell_angle_beta 90
_cell_angle_gamma 90
_cell_formula_units_Z 1
_cell_length_a 3.86390(4)
_cell_length_b 3.86390(4)
_cell_length_c 9.4771(2)
_cell_volume 141.5
_refine_ls_R_factor_all 0.044
_cod_original_formula_sum 'Ba2 Cu Hg.96 O4.34'
_cod_database_code 1008675

loop_
_symmetry_equiv_pos_as_xyz
x,y,z
-x,-y,z
-x,y,z
x,-y,z
-y,x,z
y,-x,z
y,x,z
-y,-x,z
-x,-y,-z
x,y,-z
x,-y,-z
-x,y,-z
y,-x,-z
-y,x,-z
-y,-x,-z
y,x,-z

loop_
_atom_site_label
_atom_site_type_symbol
_atom_site_symmetry_multiplicity
_atom_site_Wyckoff_symbol
_atom_site_fract_x
_atom_site_fract_y
_atom_site_fract_z
_atom_site_occupancy
_atom_site_attached_hydrogens
_atom_site_calc_flag
Hg1 Hg2+ 1 a 0. 0. 0. 0.96 0 d
Ba1 Ba2+ 2 h 0.5 0.5 0.2946(2) 1. 0 d
Cu1 Cu3+ 1 b 0. 0. 0.5 1. 0 d
O1 O2- 2 g 0. 0. 0.211(2) 1. 0 d
O2 O2- 2 e 0. 0.5 0.5 1. 0 d
O3 O2- 1 c 0.5 0.5 0. 0.34(4) 0 d

loop_
_atom_type_symbol
_atom_type_oxidation_number
Hg2+ 2.000
Ba2+ 2.000
Cu3+ 2.760
O2- -2.000
